data_2212214
loop_
_publ_author_name
'Robert G. Fowles'
'Baldwin S. Mootoo'
'Russel Ramsewak'
'William Reynolds'
'Alan J. Lough'

_publ_section_title
;
 3,6-Di-<i>O</i>-acetylswietenolide 0.25-hydrate
;
_journal_coeditor_code HG2158
_journal_issue 2
_journal_name_full 'Acta Crystallographica Section E'
_journal_page_first o660
_journal_page_last o661
_journal_paper_doi 10.1107/S1600536806054432
_journal_volume 63
_journal_year 2007
_chemical_formula_iupac 'C31 H38 O10 , 0.25H2 O'
_chemical_formula_moiety 'C31 H38 O10 , 0.25H2 O'
_chemical_formula_sum 'C31 H38.5 O10.25'
_chemical_formula_weight 575.12
_chemical_name_systematic
;
3,6-O,O-Diacetylswietenolide 0.25-hydrate
;
_space_group_IT_number 19
_symmetry_cell_setting orthorhombic
_symmetry_space_group_name_Hall 'P 2ac 2ab'
_symmetry_space_group_name_H-M 'P 21 21 21'
_atom_sites_solution_hydrogens geom
_atom_sites_solution_primary direct
_atom_sites_solution_secondary difmap
_cell_angle_alpha 90.00
_cell_angle_beta 90.00
_cell_angle_gamma 90.00
_cell_formula_units_Z 4
_cell_length_a 12.5030(2)
_cell_length_b 13.7366(2)
_cell_length_c 16.7164(4)
_cell_measurement_reflns_used 24546
_cell_measurement_temperature 150.0(10)
_cell_measurement_theta_max 27.5
_cell_measurement_theta_min 2.9
_cell_volume 2871.02(9)
_computing_cell_refinement 'DENZO-SMN (Otwinowski & Minor, 1997)'
_computing_data_collection 'COLLECT (Bruker Nonius, 2002)'
_computing_data_reduction DENZO-SMN
_computing_molecular_graphics SHELXTL/PC
_computing_publication_material SHELXTL/PC
_computing_structure_refinement 'SHELXTL/PC (Sheldrick, 2001)'
_computing_structure_solution 'SIR92 (Altomare <i>et al.</i>,  1994)'
_diffrn_ambient_temperature 150.0(10)
_diffrn_detector_area_resol_mean 9
_diffrn_measured_fraction_theta_full 0.997
_diffrn_measured_fraction_theta_max 0.997
_diffrn_measurement_device_type 'Bruker Nonius KappaCCD area-detector'
_diffrn_measurement_method '\f scans, and \w scans with \k offsets'
_diffrn_radiation_monochromator graphite
_diffrn_radiation_source 'fine-focus sealed tube'
_diffrn_radiation_type MoK\a
_diffrn_radiation_wavelength 0.71073
_diffrn_reflns_av_R_equivalents 0.0510
_diffrn_reflns_av_sigmaI/netI 0.0342
_diffrn_reflns_limit_h_max 16
_diffrn_reflns_limit_h_min -14
_diffrn_reflns_limit_k_max 17
_diffrn_reflns_limit_k_min -17
_diffrn_reflns_limit_l_max 19
_diffrn_reflns_limit_l_min -21
_diffrn_reflns_number 24546
_diffrn_reflns_theta_full 27.47
_diffrn_reflns_theta_max 27.47
_diffrn_reflns_theta_min 2.85
_diffrn_standards_number 0
_exptl_absorpt_coefficient_mu 0.099
_exptl_absorpt_correction_T_max 0.988
_exptl_absorpt_correction_T_min 0.905
_exptl_absorpt_correction_type multi-scan
_exptl_absorpt_process_details '(SORTAV; Blessing, 1995)'
_exptl_crystal_colour colourless
_exptl_crystal_density_diffrn 1.331
_exptl_crystal_density_method 'not measured'
_exptl_crystal_description needle
_exptl_crystal_F_000 1226
_exptl_crystal_size_max 0.28
_exptl_crystal_size_mid 0.20
_exptl_crystal_size_min 0.18
_refine_diff_density_max 0.181
_refine_diff_density_min -0.177
_refine_ls_extinction_coef 0.0103(14)
_refine_ls_extinction_expression Fc^*^=kFc[1+0.001xFc^2^\l^3^/sin(2\q)]^-1/4^
_refine_ls_extinction_method 'SHELXTL/PC (Sheldrick, 2001)'
_refine_ls_goodness_of_fit_ref 1.031
_refine_ls_hydrogen_treatment constr
_refine_ls_matrix_type full
_refine_ls_number_parameters 382
_refine_ls_number_reflns 3660
_refine_ls_number_restraints 0
_refine_ls_restrained_S_all 1.031
_refine_ls_R_factor_all 0.0560
_refine_ls_R_factor_gt 0.0388
_refine_ls_shift/su_max 0.000
_refine_ls_shift/su_mean 0.000
_refine_ls_structure_factor_coef Fsqd
_refine_ls_weighting_details 'calc w = 1/[\s^2^(Fo^2^)+(0.0534P)^2^+0.3768P] where P=(Fo^2^+2Fc^2^)/3'
_refine_ls_weighting_scheme calc
_refine_ls_wR_factor_gt 0.0893
_refine_ls_wR_factor_ref 0.0977
_reflns_number_gt 2970
_reflns_number_total 3660
_reflns_threshold_expression I>2\s(I)
_cod_data_source_file hg2158.cif
_cod_data_source_block I
_cod_depositor_comments
;
The following automatic conversions were performed:
'_symmetry_cell_setting' value 'Orthorhombic' changed to 'orthorhombic'
according to '/home/saulius/struct/CIF-dictionaries/cif_core.dic'
dictionary named 'cif_core.dic' version 2.4.1 from 2010-06-29.

Automatic conversion script
Id: cif_fix_enum 1527 2010-12-29 10:47:43Z saulius 

The following automatic conversions were performed:

'_symmetry_cell_setting' value 'Orthorhombic' changed to
'orthorhombic' according to
/home/saulius/struct/CIF-dictionaries/cif_core.dic dictionary named
'cif_core.dic' version 2.4.1 from 2010-06-29.

Automatic conversion script
Id: cif_fix_values 1715 2011-07-08 13:25:40Z adriana 
;
_cod_original_formula_sum 'C31 H38.50 O10.25'
_cod_database_code 2212214
_cod_database_fobs_code 2212214

loop_
_symmetry_equiv_pos_as_xyz
'x, y, z'
'-x+1/2, -y, z+1/2'
'x+1/2, -y+1/2, -z'
'-x, y+1/2, -z+1/2'

loop_
_atom_site_type_symbol
_atom_site_label
_atom_site_fract_x
_atom_site_fract_y
_atom_site_fract_z
_atom_site_U_iso_or_equiv
_atom_site_adp_type
_atom_site_calc_flag
_atom_site_refinement_flags
_atom_site_occupancy
O O1 0.26234(14) 0.14471(13) 0.54925(10) 0.0412(4) Uani d . 1
O O2 0.23418(17) 0.07301(14) 0.66430(11) 0.0535(5) Uani d . 1
O O3 0.34446(14) 0.17750(13) 0.29332(10) 0.0414(4) Uani d . 1
O O4 0.02444(15) 0.65269(15) 0.68120(11) 0.0494(5) Uani d . 1
O O5 0.32497(14) 0.44549(14) 0.69337(10) 0.0410(4) Uani d . 1
O O6 0.4330(2) 0.4697(2) 0.79861(15) 0.0856(8) Uani d . 1
O O7 0.28205(13) 0.70216(11) 0.46856(10) 0.0334(4) Uani d . 1
O O8 0.24304(16) 0.69452(13) 0.33789(11) 0.0480(5) Uani d . 1
O O9 0.38944(13) 0.46334(11) 0.43976(11) 0.0365(4) Uani d . 1
O O10 0.45104(13) 0.61471(11) 0.41759(10) 0.0360(4) Uani d . 1
C C1 0.13840(17) 0.27738(17) 0.50867(13) 0.0284(5) Uani d . 1
C C2 0.13062(18) 0.36442(16) 0.45148(13) 0.0297(5) Uani d . 1
H H2A 0.2002 0.3988 0.4502 0.036 Uiso calc R 1
H H2B 0.1154 0.3405 0.3968 0.036 Uiso calc R 1
C C3 0.04339(19) 0.43555(18) 0.47653(14) 0.0328(5) Uani d . 1
H H3A -0.0268 0.4026 0.4726 0.039 Uiso calc R 1
H H3B 0.0429 0.4910 0.4387 0.039 Uiso calc R 1
C C4 0.05712(18) 0.47488(16) 0.56180(14) 0.0319(5) Uani d . 1
H H4A -0.0171 0.4869 0.5818 0.038 Uiso calc R 1
C C5 0.10451(18) 0.40047(18) 0.61844(13) 0.0317(5) Uani d . 1
C C6 0.13541(18) 0.31132(17) 0.59544(13) 0.0296(5) Uani d . 1
C C7 0.1698(2) 0.23551(19) 0.65587(14) 0.0402(6) Uani d . 1
H H7A 0.2194 0.2670 0.6941 0.048 Uiso calc R 1
H H7B 0.1058 0.2152 0.6864 0.048 Uiso calc R 1
C C8 0.2232(2) 0.1454(2) 0.62445(15) 0.0388(6) Uani d . 1
C C9 0.24956(18) 0.22997(17) 0.49757(14) 0.0313(5) Uani d . 1
H H9A 0.3055 0.2789 0.5122 0.038 Uiso calc R 1
C C10 0.27362(18) 0.19230(16) 0.41549(14) 0.0320(5) Uani d . 1
C C11 0.2368(2) 0.10369(18) 0.37960(17) 0.0437(6) Uani d . 1
H H11A 0.1900 0.0573 0.4031 0.052 Uiso calc R 1
C C12 0.2808(2) 0.09846(19) 0.30682(17) 0.0452(6) Uani d . 1
H H12A 0.2693 0.0471 0.2698 0.054 Uiso calc R 1
C C13 0.33851(19) 0.23301(18) 0.36070(14) 0.0358(5) Uani d . 1
H H13A 0.3754 0.2928 0.3681 0.043 Uiso calc R 1
C C14 0.04822(19) 0.20452(17) 0.49362(15) 0.0344(5) Uani d . 1
H H14A -0.0209 0.2371 0.5001 0.052 Uiso calc R 1
H H14B 0.0537 0.1508 0.5320 0.052 Uiso calc R 1
H H14C 0.0541 0.1789 0.4391 0.052 Uiso calc R 1
C C15 0.1067(2) 0.4326(2) 0.70476(14) 0.0383(6) Uani d . 1
H H15A 0.1480 0.3847 0.7364 0.046 Uiso calc R 1
H H15B 0.0327 0.4335 0.7258 0.046 Uiso calc R 1
C C16 0.1572(2) 0.5352(2) 0.71583(14) 0.0387(6) Uani d . 1
H H16A 0.1419 0.5576 0.7716 0.046 Uiso calc R 1
C C17 0.0958(2) 0.59886(19) 0.65894(15) 0.0377(6) Uani d . 1
C C18 0.11776(18) 0.57665(17) 0.57052(14) 0.0322(5) Uani d . 1
C C19 0.0624(2) 0.65428(19) 0.51965(15) 0.0386(6) Uani d . 1
H H19A -0.0146 0.6538 0.5309 0.058 Uiso calc R 1
H H19B 0.0742 0.6403 0.4629 0.058 Uiso calc R 1
H H19C 0.0919 0.7184 0.5326 0.058 Uiso calc R 1
C C20 0.24197(17) 0.56439(16) 0.55623(13) 0.0299(5) Uani d . 1
H H20A 0.2543 0.4925 0.5563 0.036 Uiso calc R 1
C C21 0.31012(19) 0.60348(19) 0.62724(14) 0.0363(5) Uani d . 1
C C22 0.2793(2) 0.5425(2) 0.70149(15) 0.0402(6) Uani d . 1
H H22A 0.3121 0.5739 0.7495 0.048 Uiso calc R 1
C C23 0.2910(2) 0.7120(2) 0.64773(17) 0.0461(7) Uani d . 1
H H23A 0.3206 0.7529 0.6051 0.069 Uiso calc R 1
H H23B 0.3262 0.7277 0.6985 0.069 Uiso calc R 1
H H23C 0.2140 0.7241 0.6525 0.069 Uiso calc R 1
C C24 0.43104(19) 0.5914(2) 0.61175(16) 0.0446(7) Uani d . 1
H H24A 0.4453 0.5254 0.5924 0.067 Uiso calc R 1
H H24B 0.4705 0.6026 0.6616 0.067 Uiso calc R 1
H H24C 0.4541 0.6387 0.5714 0.067 Uiso calc R 1
C C25 0.4033(2) 0.4199(3) 0.74428(17) 0.0545(8) Uani d . 1
C C26 0.4504(3) 0.3230(3) 0.7240(2) 0.0676(10) Uani d . 1
H H26A 0.4411 0.2785 0.7693 0.101 Uiso calc R 1
H H26B 0.5268 0.3306 0.7126 0.101 Uiso calc R 1
H H26C 0.4142 0.2963 0.6768 0.101 Uiso calc R 1
C C27 0.26202(19) 0.74272(17) 0.39643(15) 0.0352(5) Uani d . 1
C C28 0.2646(2) 0.85107(18) 0.39891(19) 0.0487(7) Uani d . 1
H H28A 0.1974 0.8769 0.3774 0.073 Uiso calc R 1
H H28B 0.3246 0.8748 0.3666 0.073 Uiso calc R 1
H H28C 0.2734 0.8728 0.4544 0.073 Uiso calc R 1
C C29 0.27521(18) 0.59806(16) 0.47185(13) 0.0294(5) Uani d . 1
H H29A 0.2170 0.5779 0.4343 0.035 Uiso calc R 1
C C30 0.37850(18) 0.55084(16) 0.44242(13) 0.0289(5) Uani d . 1
C C31 0.5518(2) 0.5740(2) 0.38994(16) 0.0412(6) Uani d . 1
H H31A 0.5925 0.6243 0.3616 0.062 Uiso calc R 1
H H31B 0.5376 0.5195 0.3537 0.062 Uiso calc R 1
H H31C 0.5932 0.5509 0.4359 0.062 Uiso calc R 1
O O1W 0.3507(8) -0.0739(8) 0.6079(6) 0.077(3) Uiso d P 0.25
H H1W 0.3137 -0.0277 0.6255 0.116 Uiso d PR 0.25
H H2W 0.4080 -0.0626 0.6325 0.116 Uiso d PR 0.25

loop_
_atom_site_aniso_label
_atom_site_aniso_U_11
_atom_site_aniso_U_22
_atom_site_aniso_U_33
_atom_site_aniso_U_12
_atom_site_aniso_U_13
_atom_site_aniso_U_23
O1 0.0400(9) 0.0471(10) 0.0364(9) 0.0104(8) 0.0006(8) 0.0107(8)
O2 0.0631(12) 0.0517(11) 0.0457(11) 0.0062(10) -0.0022(10) 0.0192(10)
O3 0.0464(10) 0.0446(10) 0.0334(9) 0.0058(8) 0.0027(8) 0.0001(8)
O4 0.0454(10) 0.0569(11) 0.0459(11) 0.0050(9) 0.0121(9) -0.0167(10)
O5 0.0408(9) 0.0564(11) 0.0258(8) 0.0041(8) -0.0023(7) 0.0005(8)
O6 0.0927(19) 0.109(2) 0.0552(14) -0.0016(16) -0.0388(14) -0.0022(15)
O7 0.0392(9) 0.0256(8) 0.0353(9) 0.0014(7) 0.0036(7) -0.0017(7)
O8 0.0637(12) 0.0437(10) 0.0365(10) 0.0017(9) 0.0000(9) 0.0041(9)
O9 0.0348(9) 0.0296(9) 0.0451(10) 0.0026(7) 0.0063(8) -0.0014(8)
O10 0.0335(8) 0.0337(8) 0.0407(9) -0.0006(7) 0.0092(8) -0.0003(7)
C1 0.0259(11) 0.0329(12) 0.0264(11) -0.0017(9) 0.0005(9) -0.0013(9)
C2 0.0321(11) 0.0338(12) 0.0232(10) -0.0011(9) -0.0002(9) -0.0016(10)
C3 0.0332(12) 0.0359(12) 0.0292(11) 0.0014(10) -0.0023(10) -0.0015(10)
C4 0.0253(11) 0.0379(12) 0.0326(12) 0.0009(9) 0.0060(10) -0.0019(10)
C5 0.0281(11) 0.0408(13) 0.0263(11) -0.0050(10) 0.0035(9) 0.0000(10)
C6 0.0266(11) 0.0375(12) 0.0247(10) -0.0052(9) 0.0010(9) 0.0012(10)
C7 0.0483(14) 0.0451(14) 0.0270(12) -0.0036(12) -0.0016(11) 0.0056(11)
C8 0.0347(12) 0.0486(15) 0.0331(12) -0.0031(11) -0.0040(11) 0.0075(12)
C9 0.0297(12) 0.0347(12) 0.0294(11) 0.0004(9) -0.0008(9) 0.0048(10)
C10 0.0281(11) 0.0321(12) 0.0358(12) 0.0042(9) 0.0008(10) 0.0020(10)
C11 0.0510(15) 0.0304(12) 0.0497(15) -0.0003(11) 0.0112(13) -0.0019(12)
C12 0.0528(15) 0.0360(13) 0.0469(15) 0.0042(12) 0.0039(13) -0.0069(12)
C13 0.0387(13) 0.0389(13) 0.0298(12) 0.0014(10) -0.0013(10) 0.0005(10)
C14 0.0305(11) 0.0371(13) 0.0358(13) -0.0041(10) -0.0001(11) -0.0020(11)
C15 0.0378(13) 0.0491(14) 0.0281(12) -0.0020(11) 0.0059(10) -0.0015(11)
C16 0.0431(14) 0.0495(15) 0.0236(11) -0.0031(12) 0.0047(10) -0.0098(11)
C17 0.0336(12) 0.0423(13) 0.0373(13) -0.0036(11) 0.0069(11) -0.0091(11)
C18 0.0305(12) 0.0357(12) 0.0304(12) 0.0009(10) 0.0034(10) -0.0054(10)
C19 0.0342(13) 0.0389(13) 0.0428(13) 0.0055(11) 0.0048(11) -0.0048(12)
C20 0.0302(11) 0.0309(11) 0.0285(11) -0.0005(9) 0.0020(10) -0.0041(10)
C21 0.0341(12) 0.0441(14) 0.0306(12) -0.0052(10) 0.0031(10) -0.0069(11)
C22 0.0411(14) 0.0542(15) 0.0254(11) -0.0037(12) 0.0005(11) -0.0095(11)
C23 0.0475(15) 0.0505(15) 0.0402(14) -0.0091(12) 0.0049(12) -0.0190(13)
C24 0.0326(13) 0.0652(18) 0.0359(14) -0.0075(12) -0.0025(11) -0.0064(13)
C25 0.0472(15) 0.085(2) 0.0311(14) 0.0005(16) -0.0039(13) 0.0087(15)
C26 0.0542(18) 0.098(3) 0.0508(17) 0.0233(19) 0.0046(15) 0.0210(18)
C27 0.0310(12) 0.0351(12) 0.0395(14) 0.0029(10) 0.0062(11) 0.0032(11)
C28 0.0441(15) 0.0340(13) 0.0679(19) 0.0037(12) -0.0004(14) 0.0100(14)
C29 0.0332(12) 0.0260(11) 0.0291(11) 0.0017(9) 0.0026(10) -0.0007(9)
C30 0.0312(11) 0.0316(13) 0.0240(10) -0.0004(9) -0.0003(9) 0.0013(9)
C31 0.0318(12) 0.0488(14) 0.0430(14) -0.0001(11) 0.0117(11) -0.0017(12)

loop_
_atom_type_symbol
_atom_type_description
_atom_type_scat_dispersion_real
_atom_type_scat_dispersion_imag
_atom_type_scat_source
C C 0.0033 0.0016 'International Tables Vol C Tables 4.2.6.8 and 6.1.1.4'
H H 0.0000 0.0000 'International Tables Vol C Tables 4.2.6.8 and 6.1.1.4'
O O 0.0106 0.0060 'International Tables Vol C Tables 4.2.6.8 and 6.1.1.4'

loop_
_geom_angle_atom_site_label_1
_geom_angle_atom_site_label_2
_geom_angle_atom_site_label_3
_geom_angle
C8 O1 C9 120.31(19)
C13 O3 C12 106.06(19)
C25 O5 C22 117.8(2)
C27 O7 C29 115.74(18)
C30 O10 C31 115.91(18)
C6 C1 C14 109.81(18)
C6 C1 C2 110.68(18)
C14 C1 C2 111.17(18)
C6 C1 C9 105.38(18)
C14 C1 C9 111.56(18)
C2 C1 C9 108.09(17)
C3 C2 C1 111.97(18)
C3 C2 H2A 109.2
C1 C2 H2A 109.2
C3 C2 H2B 109.2
C1 C2 H2B 109.2
H2A C2 H2B 107.9
C2 C3 C4 113.66(19)
C2 C3 H3A 108.8
C4 C3 H3A 108.8
C2 C3 H3B 108.8
C4 C3 H3B 108.8
H3A C3 H3B 107.7
C5 C4 C3 112.77(19)
C5 C4 C18 110.37(18)
C3 C4 C18 116.51(19)
C5 C4 H4A 105.4
C3 C4 H4A 105.4
C18 C4 H4A 105.4
C6 C5 C15 122.4(2)
C6 C5 C4 123.4(2)
C15 C5 C4 114.1(2)
C5 C6 C7 121.3(2)
C5 C6 C1 124.0(2)
C7 C6 C1 114.7(2)
C8 C7 C6 117.4(2)
C8 C7 H7A 107.9
C6 C7 H7A 107.9
C8 C7 H7B 107.9
C6 C7 H7B 107.9
H7A C7 H7B 107.2
O2 C8 O1 117.9(2)
O2 C8 C7 122.5(2)
O1 C8 C7 119.5(2)
O1 C9 C10 104.03(18)
O1 C9 C1 111.36(17)
C10 C9 C1 115.87(18)
O1 C9 H9A 108.4
C10 C9 H9A 108.4
C1 C9 H9A 108.4
C13 C10 C11 105.2(2)
C13 C10 C9 127.0(2)
C11 C10 C9 127.8(2)
C12 C11 C10 107.1(2)
C12 C11 H11A 126.4
C10 C11 H11A 126.4
C11 C12 O3 110.3(2)
C11 C12 H12A 124.8
O3 C12 H12A 124.8
C10 C13 O3 111.3(2)
C10 C13 H13A 124.4
O3 C13 H13A 124.4
C1 C14 H14A 109.5
C1 C14 H14B 109.5
H14A C14 H14B 109.5
C1 C14 H14C 109.5
H14A C14 H14C 109.5
H14B C14 H14C 109.5
C5 C15 C16 112.7(2)
C5 C15 H15A 109.1
C16 C15 H15A 109.1
C5 C15 H15B 109.1
C16 C15 H15B 109.1
H15A C15 H15B 107.8
C17 C16 C22 111.6(2)
C17 C16 C15 104.2(2)
C22 C16 C15 116.2(2)
C17 C16 H16A 108.2
C22 C16 H16A 108.2
C15 C16 H16A 108.2
O4 C17 C16 122.3(2)
O4 C17 C18 123.1(2)
C16 C17 C18 113.7(2)
C19 C18 C17 108.4(2)
C19 C18 C20 115.8(2)
C17 C18 C20 110.04(19)
C19 C18 C4 110.15(19)
C17 C18 C4 100.21(19)
C20 C18 C4 111.07(18)
C18 C19 H19A 109.5
C18 C19 H19B 109.5
H19A C19 H19B 109.5
C18 C19 H19C 109.5
H19A C19 H19C 109.5
H19B C19 H19C 109.5
C29 C20 C21 116.53(19)
C29 C20 C18 111.80(19)
C21 C20 C18 112.70(18)
C29 C20 H20A 104.8
C21 C20 H20A 104.8
C18 C20 H20A 104.8
C24 C21 C22 108.7(2)
C24 C21 C23 107.0(2)
C22 C21 C23 107.8(2)
C24 C21 C20 111.8(2)
C22 C21 C20 106.79(19)
C23 C21 C20 114.6(2)
O5 C22 C21 108.84(19)
O5 C22 C16 110.0(2)
C21 C22 C16 113.9(2)
O5 C22 H22A 108.0
C21 C22 H22A 108.0
C16 C22 H22A 108.0
C21 C23 H23A 109.5
C21 C23 H23B 109.5
H23A C23 H23B 109.5
C21 C23 H23C 109.5
H23A C23 H23C 109.5
H23B C23 H23C 109.5
C21 C24 H24A 109.5
C21 C24 H24B 109.5
H24A C24 H24B 109.5
C21 C24 H24C 109.5
H24A C24 H24C 109.5
H24B C24 H24C 109.5
O6 C25 O5 123.9(3)
O6 C25 C26 124.0(3)
O5 C25 C26 112.1(3)
C25 C26 H26A 109.5
C25 C26 H26B 109.5
H26A C26 H26B 109.5
C25 C26 H26C 109.5
H26A C26 H26C 109.5
H26B C26 H26C 109.5
O8 C27 O7 122.3(2)
O8 C27 C28 125.2(2)
O7 C27 C28 112.5(2)
C27 C28 H28A 109.5
C27 C28 H28B 109.5
H28A C28 H28B 109.5
C27 C28 H28C 109.5
H28A C28 H28C 109.5
H28B C28 H28C 109.5
O7 C29 C30 111.16(18)
O7 C29 C20 110.51(18)
C30 C29 C20 113.30(18)
O7 C29 H29A 107.2
C30 C29 H29A 107.2
C20 C29 H29A 107.2
O9 C30 O10 124.5(2)
O9 C30 C29 122.0(2)
O10 C30 C29 113.43(18)
O10 C31 H31A 109.5
O10 C31 H31B 109.5
H31A C31 H31B 109.5
O10 C31 H31C 109.5
H31A C31 H31C 109.5
H31B C31 H31C 109.5
H1W O1W H2W 99.1

loop_
_geom_bond_atom_site_label_1
_geom_bond_atom_site_label_2
_geom_bond_distance
O1 C8 1.349(3)
O1 C9 1.464(3)
O2 C8 1.205(3)
O3 C13 1.362(3)
O3 C12 1.365(3)
O4 C17 1.217(3)
O5 C25 1.344(3)
O5 C22 1.457(3)
O6 C25 1.196(4)
O7 C27 1.352(3)
O7 C29 1.434(3)
O8 C27 1.205(3)
O9 C30 1.210(3)
O10 C30 1.328(3)
O10 C31 1.454(3)
C1 C6 1.524(3)
C1 C14 1.528(3)
C1 C2 1.534(3)
C1 C9 1.546(3)
C2 C3 1.523(3)
C2 H2A 0.9900
C2 H2B 0.9900
C3 C4 1.534(3)
C3 H3A 0.9900
C3 H3B 0.9900
C4 C5 1.514(3)
C4 C18 1.597(3)
C4 H4A 1.0000
C5 C6 1.340(3)
C5 C15 1.509(3)
C6 C7 1.513(3)
C7 C8 1.501(4)
C7 H7A 0.9900
C7 H7B 0.9900
C9 C10 1.497(3)
C9 H9A 1.0000
C10 C13 1.345(3)
C10 C11 1.433(4)
C11 C12 1.337(4)
C11 H11A 0.9500
C12 H12A 0.9500
C13 H13A 0.9500
C14 H14A 0.9800
C14 H14B 0.9800
C14 H14C 0.9800
C15 C16 1.555(4)
C15 H15A 0.9900
C15 H15B 0.9900
C16 C17 1.503(4)
C16 C22 1.548(3)
C16 H16A 1.0000
C17 C18 1.534(3)
C18 C19 1.530(3)
C18 C20 1.580(3)
C19 H19A 0.9800
C19 H19B 0.9800
C19 H19C 0.9800
C20 C29 1.541(3)
C20 C21 1.557(3)
C20 H20A 1.0000
C21 C24 1.543(3)
C21 C22 1.546(4)
C21 C23 1.548(4)
C22 H22A 1.0000
C23 H23A 0.9800
C23 H23B 0.9800
C23 H23C 0.9800
C24 H24A 0.9800
C24 H24B 0.9800
C24 H24C 0.9800
C25 C26 1.495(5)
C26 H26A 0.9800
C26 H26B 0.9800
C26 H26C 0.9800
C27 C28 1.489(3)
C28 H28A 0.9800
C28 H28B 0.9800
C28 H28C 0.9800
C29 C30 1.527(3)
C29 H29A 1.0000
C31 H31A 0.9800
C31 H31B 0.9800
C31 H31C 0.9800
O1W H1W 0.8401
O1W H2W 0.8401

loop_
_geom_hbond_atom_site_label_D
_geom_hbond_atom_site_label_H
_geom_hbond_atom_site_label_A
_geom_hbond_site_symmetry_A
_geom_hbond_distance_DH
_geom_hbond_distance_HA
_geom_hbond_distance_DA
_geom_hbond_angle_DHA
O1W H1W O2 . 0.84 1.82 2.662(11) 179.5
O1W H2W O6 4_646 0.84 2.34 3.180(11) 179.7
C2 H2A O9 . 0.99 2.53 3.515(3) 172
C3 H3B O6 2_564 0.99 2.42 3.260(3) 142
C7 H7A O8 2_565 0.99 2.51 3.372(3) 146
C12 H12A O2 2_554 0.95 2.42 3.355(3) 170
C15 H15A O8 2_565 0.99 2.43 3.396(3) 164
C20 H20A O5 . 1.00 2.54 3.000(3) 108
C22 H22A O6 . 1.00 2.24 2.707(4) 107
C23 H23A 07 . 0.98 2.43 3.000(3) 116
C24 H24C O10 . 0.98 2.59 3.271(3) 126
C26 H26A O8 2_565 0.98 2.60 3.087(4) 111
